data_7237131
loop_
_publ_author_name
'Szimhardt, Norbert'
'Wurzenberger, Maximilian H. H.'
'Klap\"otke, Thomas M.'
'Lechner, Jasmin T.'
'Reichherzer, Hannes'
'Unger, Cornelia C.'
'Stierstorfer, J\"org'

_publ_section_title
;
 Highly functional energetic complexes: stability tuning through
 coordination diversity of isomeric propyl-linked ditetrazoles
;
_journal_issue 15
_journal_name_full 'Journal of Materials Chemistry A'
_journal_page_first 6565
_journal_paper_doi 10.1039/C8TA01412D
_journal_volume 6
_journal_year 2018
_chemical_formula_moiety 'C10 H20 Cu N16 O2, 2(Cl O4)'
_chemical_formula_sum 'C10 H20 Cl2 Cu N16 O10'
_chemical_formula_weight 658.86
_chemical_name_common 'bis(ditetrazolylpropanyl) copper(II) perchlorate dihydrate'
_chemical_name_systematic
;
bis(ditetrazolylpropanyl) copper(II) perchlorate dihydrate
;
_space_group_IT_number 14
_space_group_name_Hall '-P 2ybc'
_space_group_name_H-M_alt 'P 1 21/c 1'
_symmetry_cell_setting monoclinic
_symmetry_Int_Tables_number 14
_symmetry_space_group_name_Hall '-P 2ybc'
_symmetry_space_group_name_H-M 'P 1 21/c 1'
_atom_sites_solution_hydrogens difmap
_audit_creation_date
;
'Wed Nov 09 04:21:27 2016'
;
_audit_creation_method SHELXL-2013
_audit_update_record
;
2018-01-12 deposited with the CCDC.
2018-03-08 downloaded from the CCDC.
;
_cell_angle_alpha 90
_cell_angle_beta 109.217(5)
_cell_angle_gamma 90
_cell_formula_units_Z 2
_cell_length_a 8.4824(4)
_cell_length_b 14.4398(5)
_cell_length_c 10.7195(5)
_cell_measurement_reflns_used 6456
_cell_measurement_temperature 233(2)
_cell_measurement_theta_max 30.6730
_cell_measurement_theta_min 4.8440
_cell_volume 1239.81(10)
_computing_cell_refinement
;
CrysAlisPro, Agilent Technologies,
Version 1.171.37.33 (release 27-03-2014 CrysAlis171 .NET)
(compiled Mar 27 2014,17:12:48)
;
_computing_data_collection
;
CrysAlisPro, Agilent Technologies,
Version 1.171.37.33 (release 27-03-2014 CrysAlis171 .NET)
(compiled Mar 27 2014,17:12:48)
;
_computing_data_reduction
;
CrysAlisPro, Agilent Technologies,
Version 1.171.37.33 (release 27-03-2014 CrysAlis171 .NET)
(compiled Mar 27 2014,17:12:48)
;
_computing_structure_refinement 'SHELXL-2013 (Sheldrick, 2013)'
_diffrn_ambient_temperature 233(2)
_diffrn_detector 'CCD plate'
_diffrn_detector_area_resol_mean 15.9809
_diffrn_detector_type Sapphire3
_diffrn_measured_fraction_theta_full 0.995
_diffrn_measured_fraction_theta_max 0.996
_diffrn_measurement_details
;
#__ type_ start__ end____ width___ exp.time_
  1 omega  -46.00   94.70   0.7000    5.0000
omega____ theta____ kappa____ phi______ frames
    -       29.7932  -19.0000  -60.0000 201

#__ type_ start__ end____ width___ exp.time_
  2 omega  -24.00   69.10   0.7000    5.0000
omega____ theta____ kappa____ phi______ frames
    -       29.7932 -100.0000  153.0000 133

#__ type_ start__ end____ width___ exp.time_
  3 omega  -51.00   39.30   0.7000    5.0000
omega____ theta____ kappa____ phi______ frames
    -      -28.6994   57.0000 -120.0000 129

#__ type_ start__ end____ width___ exp.time_
  4 omega  -32.00   -0.50   0.7000    5.0000
omega____ theta____ kappa____ phi______ frames
    -       29.7932  131.0000  -31.0645 45

#__ type_ start__ end____ width___ exp.time_
  5 omega  -26.00    0.60   0.7000    5.0000
omega____ theta____ kappa____ phi______ frames
    -       29.7932  128.0000   30.9452 38

#__ type_ start__ end____ width___ exp.time_
  6 omega  -70.00   24.50   0.7000    5.0000
omega____ theta____ kappa____ phi______ frames
    -      -28.6994  100.0000 -101.0000 135

#__ type_ start__ end____ width___ exp.time_
  7 omega  -84.00    4.20   0.7000    5.0000
omega____ theta____ kappa____ phi______ frames
    -      -28.6994  -77.0000 -150.0000 126

#__ type_ start__ end____ width___ exp.time_
  8 omega -102.00    3.00   0.7000    5.0000
omega____ theta____ kappa____ phi______ frames
    -      -28.6994  -38.0000  -30.0000 150

#__ type_ start__ end____ width___ exp.time_
  9 omega  -98.00   -4.90   0.7000    5.0000
omega____ theta____ kappa____ phi______ frames
    -      -28.6994  -57.0000  -90.0000 133

#__ type_ start__ end____ width___ exp.time_
 10 omega  -98.00   -4.90   0.7000    5.0000
omega____ theta____ kappa____ phi______ frames
    -      -28.6994  -57.0000   90.0000 133

#__ type_ start__ end____ width___ exp.time_
 11 omega -109.00  -74.70   0.7000    5.0000
omega____ theta____ kappa____ phi______ frames
    -      -28.6994 -179.0000  -60.0000 49

;
_diffrn_measurement_device 'four-circle diffractometer'
_diffrn_measurement_device_type 'Xcalibur, Sapphire3'
_diffrn_measurement_method '\w scans'
_diffrn_orient_matrix_UB_11 -0.0043910000
_diffrn_orient_matrix_UB_12 -0.0421789000
_diffrn_orient_matrix_UB_13 0.0326303000
_diffrn_orient_matrix_UB_21 -0.0467640000
_diffrn_orient_matrix_UB_22 -0.0202075000
_diffrn_orient_matrix_UB_23 -0.0613274000
_diffrn_orient_matrix_UB_31 0.0750933000
_diffrn_orient_matrix_UB_32 -0.0150463000
_diffrn_orient_matrix_UB_33 -0.0090538000
_diffrn_radiation_monochromator graphite
_diffrn_radiation_probe x-ray
_diffrn_radiation_type MoK\a
_diffrn_radiation_wavelength 0.71073
_diffrn_reflns_av_R_equivalents 0.0333
_diffrn_reflns_av_sigmaI/netI 0.0533
_diffrn_reflns_av_unetI/netI 0.0192
_diffrn_reflns_Laue_measured_fraction_full 0.995
_diffrn_reflns_Laue_measured_fraction_max 0.996
_diffrn_reflns_limit_h_max 10
_diffrn_reflns_limit_h_min -10
_diffrn_reflns_limit_k_max 17
_diffrn_reflns_limit_k_min -17
_diffrn_reflns_limit_l_max 13
_diffrn_reflns_limit_l_min -13
_diffrn_reflns_number 18445
_diffrn_reflns_point_group_measured_fraction_full 0.995
_diffrn_reflns_point_group_measured_fraction_max 0.996
_diffrn_reflns_theta_full 25.242
_diffrn_reflns_theta_max 26.222
_diffrn_reflns_theta_min 4.235
_diffrn_source 'Enhance (Mo) X-ray Source'
_exptl_absorpt_coefficient_mu 1.178
_exptl_absorpt_correction_T_max 1.00000
_exptl_absorpt_correction_T_min 0.83957
_exptl_absorpt_correction_type multi-scan
_exptl_absorpt_process_details
;
CrysAlisPro, Agilent Technologies,
Version 1.171.37.33 (release 27-03-2014 CrysAlis171 .NET)
(compiled Mar 27 2014,17:12:48)
Empirical absorption correction using spherical harmonics,
 implemented in SCALE3 ABSPACK scaling algorithm.
;
_exptl_crystal_colour blue
_exptl_crystal_density_diffrn 1.765
_exptl_crystal_description block
_exptl_crystal_F_000 670
_exptl_crystal_size_max 0.300
_exptl_crystal_size_mid 0.250
_exptl_crystal_size_min 0.100
_refine_diff_density_max 0.832
_refine_diff_density_min -0.665
_refine_diff_density_rms 0.084
_refine_ls_extinction_method none
_refine_ls_goodness_of_fit_ref 1.063
_refine_ls_hydrogen_treatment refall
_refine_ls_matrix_type full
_refine_ls_number_parameters 246
_refine_ls_number_reflns 2490
_refine_ls_number_restraints 0
_refine_ls_restrained_S_all 1.063
_refine_ls_R_factor_all 0.0443
_refine_ls_R_factor_gt 0.0395
_refine_ls_shift/su_max 0.001
_refine_ls_shift/su_mean 0.000
_refine_ls_structure_factor_coef Fsqd
_refine_ls_weighting_details 'w=1/[\s^2^(Fo^2^)+(0.0663P)^2^+1.2597P] where P=(Fo^2^+2Fc^2^)/3'
_refine_ls_weighting_scheme calc
_refine_ls_wR_factor_gt 0.1060
_refine_ls_wR_factor_ref 0.1110
_reflns_Friedel_coverage 0.000
_reflns_number_gt 2224
_reflns_number_total 2490
_reflns_threshold_expression 'I > 2\s(I)'
_cod_data_source_file c8ta01412d2.cif
_cod_data_source_block lx536
_cod_database_code 7237131
_shelx_space_group_comment
;
The symmetry employed for this shelxl refinement is uniquely defined
by the following loop, which should always be used as a source of
symmetry information in preference to the above space-group names.
They are only intended as comments.
;
_shelx_estimated_absorpt_t_min 0.719
_shelx_estimated_absorpt_t_max 0.891
_shelxl_version_number 2013-4

loop_
_space_group_symop_operation_xyz
'x, y, z'
'-x, y+1/2, -z+1/2'
'-x, -y, -z'
'x, -y-1/2, z-1/2'

loop_
_atom_site_label
_atom_site_type_symbol
_atom_site_fract_x
_atom_site_fract_y
_atom_site_fract_z
_atom_site_U_iso_or_equiv
_atom_site_adp_type
_atom_site_occupancy
_atom_site_site_symmetry_order
_atom_site_calc_flag
_atom_site_refinement_flags_posn
_atom_site_refinement_flags_occupancy
_atom_site_disorder_assembly
_atom_site_disorder_group
Cu1 Cu 0.5000 0.0000 0.5000 0.01914(16) Uani 1 2 d S P . .
O1 O 0.5058(3) 0.10818(17) 0.6582(2) 0.0377(5) Uani 1 1 d . . . .
N1 N 0.5878(2) 0.09543(13) 0.4015(2) 0.0228(4) Uani 1 1 d . . . .
N2 N 0.6907(3) 0.15885(14) 0.4742(2) 0.0255(4) Uani 1 1 d . . . .
N3 N 0.7103(2) 0.21907(14) 0.38993(19) 0.0219(4) Uani 1 1 d . . . .
N4 N 0.6266(3) 0.19937(15) 0.2643(2) 0.0260(5) Uani 1 1 d . . . .
N5 N 0.7380(2) -0.04118(15) 0.5969(2) 0.0248(4) Uani 1 1 d . . . .
N6 N 0.7996(3) -0.04356(15) 0.7277(2) 0.0273(5) Uani 1 1 d . . . .
N7 N 0.9498(3) -0.07714(15) 0.7543(2) 0.0277(5) Uani 1 1 d . . . .
N8 N 0.9929(3) -0.09773(19) 0.6491(2) 0.0386(6) Uani 1 1 d . . . .
C1 C 0.5513(3) 0.12131(19) 0.2754(3) 0.0270(5) Uani 1 1 d . . . .
C2 C 0.8090(4) 0.3037(2) 0.4286(3) 0.0361(7) Uani 1 1 d . . . .
C3 C 0.8569(4) -0.0740(2) 0.5521(3) 0.0345(6) Uani 1 1 d . . . .
C4 C 1.0595(4) -0.08987(19) 0.8912(3) 0.0330(6) Uani 1 1 d . . . .
C5 C 0.8966(4) 0.30980(18) 0.5758(3) 0.0284(5) Uani 1 1 d . . . .
Cl1 Cl 0.27731(10) 0.34665(5) 0.38313(8) 0.0426(2) Uani 1 1 d . . . .
O2A O 0.4602(13) 0.339(2) 0.4422(17) 0.201(12) Uani 0.452(14) 1 d . P A 1
O3A O 0.239(3) 0.4038(11) 0.2780(11) 0.171(8) Uani 0.548(14) 1 d . P A 1
O4A O 0.2266(15) 0.3794(8) 0.4860(11) 0.088(3) Uani 0.548(14) 1 d . P A 1
O2B O 0.3977(13) 0.4115(6) 0.3865(9) 0.089(3) Uani 0.548(14) 1 d . P A 2
O3B O 0.1116(11) 0.3755(6) 0.2879(11) 0.082(3) Uani 0.452(14) 1 d . P A 2
O4B O 0.2496(18) 0.3305(18) 0.5035(13) 0.130(7) Uani 0.452(14) 1 d . P A 2
O5 O 0.2966(8) 0.2595(3) 0.3399(8) 0.176(3) Uani 1 1 d . . . .
H1 H 0.484(4) 0.092(2) 0.211(3) 0.032(8) Uiso 1 1 d . . . .
H5A H 0.818(5) 0.298(3) 0.617(4) 0.052(10) Uiso 1 1 d . . . .
H11 H 0.464(4) 0.106(2) 0.704(3) 0.020(8) Uiso 1 1 d . . . .
H3 H 0.853(4) -0.082(2) 0.474(4) 0.044(9) Uiso 1 1 d . . . .
H4B H 1.154(4) -0.054(2) 0.903(3) 0.037(8) Uiso 1 1 d . . . .
H4A H 1.006(4) -0.065(2) 0.946(4) 0.043(9) Uiso 1 1 d . . . .
H5B H 0.989(5) 0.272(3) 0.603(4) 0.053(11) Uiso 1 1 d . . . .
H2A H 0.888(5) 0.304(3) 0.384(4) 0.054(11) Uiso 1 1 d . . . .
H12 H 0.514(7) 0.162(4) 0.648(5) 0.088(18) Uiso 1 1 d . . . .
H2B H 0.720(6) 0.349(3) 0.400(4) 0.069(13) Uiso 1 1 d . . . .

loop_
_atom_site_aniso_label
_atom_site_aniso_U_11
_atom_site_aniso_U_22
_atom_site_aniso_U_33
_atom_site_aniso_U_23
_atom_site_aniso_U_13
_atom_site_aniso_U_12
Cu1 0.0188(2) 0.0169(2) 0.0200(2) 0.00312(14) 0.00392(17) -0.00046(13)
O1 0.0505(13) 0.0331(12) 0.0353(12) -0.0111(9) 0.0218(11) -0.0064(10)
N1 0.0238(10) 0.0202(10) 0.0226(10) 0.0013(8) 0.0051(8) -0.0029(8)
N2 0.0285(11) 0.0238(11) 0.0212(10) 0.0029(8) 0.0043(8) -0.0071(8)
N3 0.0239(10) 0.0220(10) 0.0185(10) 0.0017(7) 0.0052(8) -0.0036(8)
N4 0.0290(11) 0.0296(11) 0.0177(10) 0.0010(8) 0.0055(8) -0.0037(9)
N5 0.0241(10) 0.0240(11) 0.0248(10) 0.0042(8) 0.0060(8) 0.0009(8)
N6 0.0258(11) 0.0267(11) 0.0269(11) 0.0037(9) 0.0054(9) 0.0057(8)
N7 0.0265(11) 0.0248(11) 0.0282(11) 0.0023(8) 0.0040(9) 0.0067(8)
N8 0.0289(12) 0.0528(16) 0.0333(13) 0.0032(11) 0.0091(10) 0.0138(11)
C1 0.0300(13) 0.0274(13) 0.0215(12) -0.0022(10) 0.0058(11) -0.0080(10)
C2 0.0468(17) 0.0303(15) 0.0268(14) 0.0013(11) 0.0062(13) -0.0187(13)
C3 0.0302(14) 0.0455(17) 0.0277(14) 0.0046(12) 0.0094(11) 0.0088(12)
C4 0.0347(15) 0.0268(14) 0.0281(14) 0.0012(11) -0.0025(12) 0.0061(11)
C5 0.0345(14) 0.0251(13) 0.0243(13) -0.0012(10) 0.0079(11) -0.0075(11)
Cl1 0.0493(4) 0.0420(4) 0.0447(4) -0.0028(3) 0.0264(4) 0.0004(3)
O2A 0.061(6) 0.41(3) 0.135(12) -0.085(17) 0.031(6) 0.038(11)
O3A 0.28(2) 0.181(11) 0.081(6) 0.062(7) 0.093(10) 0.125(13)
O4A 0.099(6) 0.125(7) 0.064(5) 0.025(4) 0.059(5) 0.049(5)
O2B 0.097(7) 0.076(5) 0.113(7) -0.024(4) 0.061(6) -0.053(4)
O3B 0.062(5) 0.071(5) 0.090(6) -0.001(4) -0.003(4) 0.011(4)
O4B 0.073(7) 0.27(2) 0.047(5) 0.018(10) 0.022(5) -0.037(10)
O5 0.182(5) 0.062(3) 0.300(9) -0.036(4) 0.102(6) 0.012(3)

loop_
_atom_type_symbol
_atom_type_description
_atom_type_scat_dispersion_real
_atom_type_scat_dispersion_imag
_atom_type_scat_source
C C 0.0033 0.0016 'International Tables Vol C Tables 4.2.6.8 and 6.1.1.4'
Cl Cl 0.1484 0.1585 'International Tables Vol C Tables 4.2.6.8 and 6.1.1.4'
Cu Cu 0.3201 1.2651 'International Tables Vol C Tables 4.2.6.8 and 6.1.1.4'
N N 0.0061 0.0033 'International Tables Vol C Tables 4.2.6.8 and 6.1.1.4'
O O 0.0106 0.0060 'International Tables Vol C Tables 4.2.6.8 and 6.1.1.4'
H H 0.0000 0.0000 'International Tables Vol C Tables 4.2.6.8 and 6.1.1.4'

loop_
_geom_angle_atom_site_label_1
_geom_angle_atom_site_label_2
_geom_angle_atom_site_label_3
_geom_angle
_geom_angle_site_symmetry_1
_geom_angle_site_symmetry_3
N1 Cu1 N1 180.0 . 3_656
N1 Cu1 N5 90.49(8) . 3_656
N1 Cu1 N5 89.51(8) 3_656 3_656
N1 Cu1 N5 89.51(8) . .
N1 Cu1 N5 90.49(8) 3_656 .
N5 Cu1 N5 180.00(11) 3_656 .
N1 Cu1 O1 89.99(9) . 3_656
N1 Cu1 O1 90.01(9) 3_656 3_656
N5 Cu1 O1 92.62(9) 3_656 3_656
N5 Cu1 O1 87.38(9) . 3_656
N1 Cu1 O1 90.01(9) . .
N1 Cu1 O1 89.99(9) 3_656 .
N5 Cu1 O1 87.38(9) 3_656 .
N5 Cu1 O1 92.62(9) . .
O1 Cu1 O1 180.0 3_656 .
Cu1 O1 H11 127(3) . .
Cu1 O1 H12 123(4) . .
H11 O1 H12 104(5) . .
N2 N1 C1 106.83(19) . .
N2 N1 Cu1 116.61(15) . .
C1 N1 Cu1 135.75(17) . .
N3 N2 N1 105.24(19) . .
N2 N3 N4 114.31(19) . .
N2 N3 C2 123.6(2) . .
N4 N3 C2 122.0(2) . .
C1 N4 N3 101.8(2) . .
N6 N5 C3 106.8(2) . .
N6 N5 Cu1 121.83(16) . .
C3 N5 Cu1 131.29(18) . .
N7 N6 N5 104.9(2) . .
N6 N7 N8 114.8(2) . .
N6 N7 C4 121.2(2) . .
N8 N7 C4 124.1(2) . .
C3 N8 N7 101.4(2) . .
N4 C1 N1 111.8(2) . .
N4 C1 H1 125(2) . .
N1 C1 H1 123(2) . .
N3 C2 C5 112.6(2) . .
N3 C2 H2A 107(2) . .
C5 C2 H2A 110(2) . .
N3 C2 H2B 99(3) . .
C5 C2 H2B 111(3) . .
H2A C2 H2B 117(4) . .
N8 C3 N5 112.1(3) . .
N8 C3 H3 119(2) . .
N5 C3 H3 128(2) . .
N7 C4 C5 112.4(2) . 2_746
N7 C4 H4B 107(2) . .
C5 C4 H4B 112(2) 2_746 .
N7 C4 H4A 108(2) . .
C5 C4 H4A 111(2) 2_746 .
H4B C4 H4A 107(3) . .
C4 C5 C2 107.4(2) 2_756 .
C4 C5 H5A 103(2) 2_756 .
C2 C5 H5A 108(2) . .
C4 C5 H5B 112(2) 2_756 .
C2 C5 H5B 112(2) . .
H5A C5 H5B 115(3) . .
O3A Cl1 O5 107.6(6) . .
O5 Cl1 O2B 117.6(5) . .
O3A Cl1 O4A 113.8(5) . .
O5 Cl1 O4A 133.1(6) . .
O5 Cl1 O4B 103.5(11) . .
O2B Cl1 O4B 115.8(8) . .
O3A Cl1 O2A 109.5(19) . .
O5 Cl1 O2A 81.4(10) . .
O4A Cl1 O2A 104.0(7) . .
O5 Cl1 O3B 102.4(5) . .
O2B Cl1 O3B 110.5(7) . .
O4B Cl1 O3B 105.6(7) . .

loop_
_geom_bond_atom_site_label_1
_geom_bond_atom_site_label_2
_geom_bond_distance
_geom_bond_site_symmetry_2
Cu1 N1 2.021(2) .
Cu1 N1 2.022(2) 3_656
Cu1 N5 2.032(2) 3_656
Cu1 N5 2.032(2) .
Cu1 O1 2.294(2) 3_656
Cu1 O1 2.294(2) .
O1 H11 0.69(3) .
O1 H12 0.79(6) .
N1 N2 1.327(3) .
N1 C1 1.337(3) .
N2 N3 1.303(3) .
N3 N4 1.330(3) .
N3 C2 1.463(3) .
N4 C1 1.320(3) .
N5 N6 1.326(3) .
N5 C3 1.337(3) .
N6 N7 1.304(3) .
N7 N8 1.329(3) .
N7 C4 1.468(3) .
N8 C3 1.319(4) .
C1 H1 0.85(3) .
C2 C5 1.509(4) .
C2 H2A 0.94(4) .
C2 H2B 0.96(5) .
C3 H3 0.83(4) .
C4 C5 1.509(4) 2_746
C4 H4B 0.93(3) .
C4 H4A 0.93(4) .
C5 C4 1.509(4) 2_756
C5 H5A 0.93(4) .
C5 H5B 0.92(4) .
Cl1 O3A 1.348(8) .
Cl1 O5 1.369(5) .
Cl1 O2B 1.377(5) .
Cl1 O4A 1.392(9) .
Cl1 O4B 1.406(13) .
Cl1 O2A 1.474(11) .
Cl1 O3B 1.499(7) .

loop_
_geom_torsion_atom_site_label_1
_geom_torsion_atom_site_label_2
_geom_torsion_atom_site_label_3
_geom_torsion_atom_site_label_4
_geom_torsion
_geom_torsion_site_symmetry_4
C1 N1 N2 N3 0.3(3) .
Cu1 N1 N2 N3 -171.04(15) .
N1 N2 N3 N4 -0.3(3) .
N1 N2 N3 C2 177.0(3) .
N2 N3 N4 C1 0.1(3) .
C2 N3 N4 C1 -177.2(3) .
C3 N5 N6 N7 0.0(3) .
Cu1 N5 N6 N7 176.96(16) .
N5 N6 N7 N8 -0.1(3) .
N5 N6 N7 C4 179.6(2) .
N6 N7 N8 C3 0.2(3) .
C4 N7 N8 C3 -179.5(3) .
N3 N4 C1 N1 0.1(3) .
N2 N1 C1 N4 -0.2(3) .
Cu1 N1 C1 N4 168.64(18) .
N2 N3 C2 C5 4.6(4) .
N4 N3 C2 C5 -178.4(2) .
N7 N8 C3 N5 -0.2(3) .
N6 N5 C3 N8 0.1(3) .
Cu1 N5 C3 N8 -176.4(2) .
N6 N7 C4 C5 117.0(3) 2_746
N8 N7 C4 C5 -63.3(4) 2_746
N3 C2 C5 C4 -160.1(3) 2_756
